data_7060887
loop_
_publ_author_name
'Anandaraj, Pennamuthiriyan'
'Ramesh, Rengan'
'Kumaradhas, Poomani'

_publ_section_title
;
 Palladium(ii) N,N,O-pincer type complex-mediated dehydrogenative coupling
 of alcohols to quinazolines
;
_journal_issue 36
_journal_name_full 'New Journal of Chemistry'
_journal_page_first 16572
_journal_page_last 16580
_journal_paper_doi 10.1039/D1NJ03146E
_journal_volume 45
_journal_year 2021
_chemical_formula_moiety 'C1  H1  N1  O1  P1  Pd1'
_chemical_formula_sum 'C38 H32 N3 O2 P Pd'
_chemical_formula_weight 700.04
_space_group_IT_number 14
_space_group_name_Hall '-P 2ybc'
_space_group_name_H-M_alt 'P 1 21/c 1'
_symmetry_cell_setting monoclinic
_symmetry_Int_Tables_number 14
_symmetry_space_group_name_Hall '-P 2ybc'
_symmetry_space_group_name_H-M 'P 1 21/c 1'
_atom_sites_solution_hydrogens geom
_atom_sites_solution_primary direct
_atom_sites_solution_secondary difmap
_audit_conform_dict_location ftp://ftp.iucr.org/pub/cif_core.dic
_audit_conform_dict_name cif_core.dic
_audit_conform_dict_version 2.4.3
_audit_creation_date 2019-07-04T16:19:44-00:00
_audit_creation_method 'WinGX routine CIF_UPDATE'
_audit_update_record
;
2019-07-09 deposited with the CCDC.	2021-08-05 downloaded from the CCDC.
;
_cell_angle_alpha 90
_cell_angle_beta 98.1770(10)
_cell_angle_gamma 90
_cell_formula_units_Z 4
_cell_length_a 11.3299(3)
_cell_length_b 7.9601(2)
_cell_length_c 35.2801(8)
_cell_measurement_reflns_used 28637
_cell_measurement_temperature 293(2)
_cell_measurement_theta_max 56.55
_cell_measurement_theta_min 6.309
_cell_measurement_wavelength 0.71073
_cell_volume 3149.46(14)
_computing_molecular_graphics 'Ortep for Windows (Farrugia, 2012)'
_computing_publication_material 'WinGX publication routines (Farrugia, 2012)'
_computing_structure_refinement 'SHELXL-97 (Sheldrick, 1997)'
_computing_structure_solution 'SHELXT-2014 (Sheldrick, 2014)'
_diffrn_ambient_temperature 293(2)
_diffrn_measured_fraction_theta_full 0.984
_diffrn_measured_fraction_theta_max 0.984
_diffrn_measurement_device_type 'Bruker D8 QUEST  ECO'
_diffrn_radiation_monochromator graphite
_diffrn_radiation_probe x-ray
_diffrn_radiation_type MoK\a
_diffrn_radiation_wavelength 0.71073
_diffrn_reflns_av_R_equivalents 0.0194
_diffrn_reflns_av_unetI/netI 0.0189
_diffrn_reflns_limit_h_max 14
_diffrn_reflns_limit_h_min -15
_diffrn_reflns_limit_k_max 7
_diffrn_reflns_limit_k_min -10
_diffrn_reflns_limit_l_max 46
_diffrn_reflns_limit_l_min -45
_diffrn_reflns_number 27474
_diffrn_reflns_theta_full 28.28
_diffrn_reflns_theta_max 28.28
_diffrn_reflns_theta_min 2.81
_diffrn_standards_number 0
_exptl_absorpt_coefficient_mu 0.68
_exptl_absorpt_correction_type none
_exptl_crystal_density_diffrn 1.476
_exptl_crystal_density_method 'not measured'
_exptl_crystal_description block
_exptl_crystal_F_000 1432
_exptl_crystal_size_max 0.431
_exptl_crystal_size_mid 0.387
_exptl_crystal_size_min 0.242
_refine_diff_density_max 0.345
_refine_diff_density_min -0.745
_refine_diff_density_rms 0.051
_refine_ls_extinction_method none
_refine_ls_goodness_of_fit_ref 1.23
_refine_ls_hydrogen_treatment mixed
_refine_ls_matrix_type full
_refine_ls_number_constraints 0
_refine_ls_number_parameters 523
_refine_ls_number_reflns 7687
_refine_ls_number_restraints 0
_refine_ls_restrained_S_all 1.23
_refine_ls_R_factor_all 0.0394
_refine_ls_R_factor_gt 0.0357
_refine_ls_shift/su_max 0.001
_refine_ls_shift/su_mean 0
_refine_ls_structure_factor_coef Fsqd
_refine_ls_weighting_details 'calc w=1/[\s^2^(Fo^2^)+(0.0128P)^2^+2.8148P] where P=(Fo^2^+2Fc^2^)/3'
_refine_ls_weighting_scheme calc
_refine_ls_wR_factor_gt 0.0727
_refine_ls_wR_factor_ref 0.074
_reflns_number_gt 7143
_reflns_number_total 7687
_reflns_threshold_expression >2sigma(I)
_cod_data_source_file d1nj03146e2.cif
_cod_data_source_block shelx
_cod_depositor_comments
;
The following automatic conversions were performed:

data item '_symmetry_cell_setting' value 'Monoclinic' was changed to
'monoclinic' in accordance with the
/home/data/users/saulius/crontab/automatic-downloads/rss-feeds/RSC/lib/dictionaries/cif_core.dic
dictionary named 'cif_core.dic' version 2.4.2 last updated on
2011-04-26.

Automatic conversion script
Id: cif_fix_values 7556 2019-12-06 15:28:31Z antanas 

 Adding full bibliography for 7060887--7060888.cif.
;
_cod_original_sg_symbol_Hall 'P 1 21/c 1'
_cod_database_code 7060887

loop_
_symmetry_equiv_pos_as_xyz
'x, y, z'
'-x, y+1/2, -z+1/2'
'-x, -y, -z'
'x, -y-1/2, z-1/2'

loop_
_atom_site_label
_atom_site_type_symbol
_atom_site_fract_x
_atom_site_fract_y
_atom_site_fract_z
_atom_site_U_iso_or_equiv
_atom_site_adp_type
_atom_site_occupancy
_atom_site_symmetry_multiplicity
_atom_site_calc_flag
_atom_site_refinement_flags
_atom_site_disorder_assembly
_atom_site_disorder_group
Pd Pd 0.232686(13) 0.50463(2) 0.624294(4) 0.02947(6) Uani 1 1 d . . .
P P 0.39291(5) 0.68122(7) 0.629714(16) 0.02970(11) Uani 1 1 d . . .
O1 O 0.22075(14) 0.5071(2) 0.68080(4) 0.0380(3) Uani 1 1 d . . .
N1 N 0.19704(16) 0.4432(2) 0.56773(5) 0.0334(4) Uani 1 1 d . . .
N2 N 0.08895(15) 0.3647(2) 0.62686(5) 0.0321(4) Uani 1 1 d . . .
O2 O 0.0737(2) 0.4063(3) 0.84409(5) 0.0591(5) Uani 1 1 d . . .
N3 N 0.05252(16) 0.3413(2) 0.66242(5) 0.0347(4) Uani 1 1 d . . .
C38 C 0.53194(18) 0.5662(3) 0.63966(6) 0.0314(4) Uani 1 1 d . . .
C28 C 0.03293(18) 0.3100(3) 0.59475(6) 0.0302(4) Uani 1 1 d . . .
C29 C 0.09197(18) 0.3514(3) 0.56276(6) 0.0314(4) Uani 1 1 d . . .
C5 C 0.5367(2) 0.4041(3) 0.62520(7) 0.0412(5) Uani 1 1 d . . .
C24 C 0.05483(18) 0.3038(3) 0.52580(6) 0.0304(4) Uani 1 1 d . . .
C23 C 0.14339(19) 0.3677(3) 0.50474(6) 0.0315(4) Uani 1 1 d . . .
C10 C 0.4062(2) 0.8240(3) 0.59059(6) 0.0341(4) Uani 1 1 d . . .
C1 C 0.6330(2) 0.6328(3) 0.66113(8) 0.0433(6) Uani 1 1 d . . .
C27 C -0.0808(2) 0.2134(3) 0.58715(7) 0.0335(4) Uani 1 1 d . . .
C25 C -0.0577(2) 0.2057(3) 0.51570(6) 0.0348(5) Uani 1 1 d . . .
C37 C 0.12814(19) 0.4188(3) 0.68809(6) 0.0332(4) Uani 1 1 d . . .
C36 C 0.1109(2) 0.4104(3) 0.72879(6) 0.0335(4) Uani 1 1 d . . .
C18 C 0.23021(19) 0.4518(3) 0.53185(6) 0.0316(4) Uani 1 1 d . . .
C22 C 0.1594(2) 0.3595(3) 0.46608(6) 0.0380(5) Uani 1 1 d . . .
C34 C 0.1830(2) 0.4700(3) 0.79499(7) 0.0430(5) Uani 1 1 d . . .
C21 C 0.2592(2) 0.4311(3) 0.45490(7) 0.0435(6) Uani 1 1 d . . .
C35 C 0.1987(2) 0.4735(3) 0.75695(7) 0.0397(5) Uani 1 1 d . . .
C33 C 0.0798(2) 0.4050(3) 0.80572(7) 0.0418(5) Uani 1 1 d . . .
C20 C 0.3434(2) 0.5133(3) 0.48140(7) 0.0432(5) Uani 1 1 d . . .
C9 C 0.5145(2) 0.8831(3) 0.58244(7) 0.0439(5) Uani 1 1 d . . .
C19 C 0.3312(2) 0.5241(3) 0.51958(7) 0.0377(5) Uani 1 1 d . . .
C26 C -0.0848(2) 0.1068(3) 0.55080(7) 0.0391(5) Uani 1 1 d . . .
C7 C 0.4140(3) 1.0745(4) 0.53643(8) 0.0577(8) Uani 1 1 d . . .
C11 C 0.3019(2) 0.8893(3) 0.57050(7) 0.0436(5) Uani 1 1 d . . .
C17 C 0.3909(2) 0.8254(3) 0.66985(7) 0.0368(5) Uani 1 1 d . . .
C2 C 0.7369(2) 0.5392(4) 0.66817(8) 0.0489(6) Uani 1 1 d . . .
C31 C 0.0092(2) 0.3437(3) 0.74013(7) 0.0440(6) Uani 1 1 d . . .
C12 C 0.4031(3) 0.7623(4) 0.70694(7) 0.0482(6) Uani 1 1 d . . .
C3 C 0.7404(2) 0.3796(4) 0.65379(7) 0.0461(6) Uani 1 1 d . . .
C8 C 0.5181(3) 1.0081(4) 0.55534(9) 0.0584(7) Uani 1 1 d . . .
C4 C 0.6413(2) 0.3127(4) 0.63237(9) 0.0515(6) Uani 1 1 d . . .
C32 C -0.0079(3) 0.3411(4) 0.77819(7) 0.0480(6) Uani 1 1 d . . .
C16 C 0.3698(3) 0.9956(4) 0.66419(9) 0.0553(7) Uani 1 1 d . . .
C6 C 0.3060(3) 1.0150(4) 0.54387(8) 0.0544(7) Uani 1 1 d . . .
C13 C 0.3913(3) 0.8685(5) 0.73728(9) 0.0642(8) Uani 1 1 d . . .
C14 C 0.3686(3) 1.0358(5) 0.73115(11) 0.0712(10) Uani 1 1 d . . .
C15 C 0.3581(4) 1.1002(4) 0.69501(11) 0.0709(9) Uani 1 1 d . . .
C30 C -0.0306(4) 0.3439(7) 0.85640(10) 0.1119(19) Uani 1 1 d . . .
H30A H -0.098 0.4075 0.8447 0.168 Uiso 1 1 calc R . .
H30B H -0.024 0.3537 0.8837 0.168 Uiso 1 1 calc R . .
H30C H -0.0409 0.228 0.8492 0.168 Uiso 1 1 calc R . .
H27B H -0.091(2) 0.149(3) 0.6084(7) 0.039(7) Uiso 1 1 d . . .
H12 H 0.419(2) 0.650(4) 0.7105(7) 0.042(7) Uiso 1 1 d . . .
H20 H 0.410(2) 0.562(3) 0.4733(7) 0.037(6) Uiso 1 1 d . . .
H27A H -0.142(2) 0.293(3) 0.5838(7) 0.032(6) Uiso 1 1 d . . .
H25B H -0.122(2) 0.277(3) 0.5086(7) 0.042(7) Uiso 1 1 d . . .
H22 H 0.102(2) 0.303(3) 0.4491(7) 0.039(7) Uiso 1 1 d . . .
H5 H 0.467(2) 0.357(3) 0.6109(7) 0.041(7) Uiso 1 1 d . . .
H25A H -0.054(2) 0.131(3) 0.4957(7) 0.039(7) Uiso 1 1 d . . .
H35 H 0.270(2) 0.519(3) 0.7505(8) 0.043(7) Uiso 1 1 d . . .
H31 H -0.051(2) 0.305(4) 0.7220(8) 0.050(8) Uiso 1 1 d . . .
H6 H 0.237(3) 1.061(4) 0.5320(9) 0.059(9) Uiso 1 1 d . . .
H21 H 0.271(2) 0.429(3) 0.4305(8) 0.041(7) Uiso 1 1 d . . .
H19 H 0.388(2) 0.579(3) 0.5378(7) 0.041(7) Uiso 1 1 d . . .
H9 H 0.582(2) 0.838(3) 0.5945(7) 0.042(7) Uiso 1 1 d . . .
H1 H 0.629(2) 0.742(4) 0.6715(8) 0.054(8) Uiso 1 1 d . . .
H26A H -0.162(3) 0.054(4) 0.5452(8) 0.052(8) Uiso 1 1 d . . .
H34 H 0.242(3) 0.510(4) 0.8138(9) 0.054(8) Uiso 1 1 d . . .
H11 H 0.229(2) 0.847(3) 0.5759(7) 0.042(7) Uiso 1 1 d . . .
H16 H 0.357(3) 1.042(4) 0.6392(9) 0.060(9) Uiso 1 1 d . . .
H26B H -0.032(2) 0.024(3) 0.5566(8) 0.042(7) Uiso 1 1 d . . .
H3 H 0.809(3) 0.319(4) 0.6593(8) 0.056(8) Uiso 1 1 d . . .
H2 H 0.801(3) 0.584(4) 0.6838(9) 0.059(9) Uiso 1 1 d . . .
H7 H 0.414(3) 1.162(4) 0.5194(9) 0.067(9) Uiso 1 1 d . . .
H32 H -0.082(3) 0.297(4) 0.7843(8) 0.061(9) Uiso 1 1 d . . .
H4 H 0.642(3) 0.203(4) 0.6227(9) 0.066(9) Uiso 1 1 d . . .
H13 H 0.402(3) 0.824(4) 0.7603(10) 0.070(10) Uiso 1 1 d . . .
H15 H 0.345(3) 1.215(5) 0.6925(10) 0.079(11) Uiso 1 1 d . . .
H8 H 0.589(3) 1.047(4) 0.5502(10) 0.072(10) Uiso 1 1 d . . .
H14 H 0.359(3) 1.100(5) 0.7528(11) 0.084(11) Uiso 1 1 d . . .

loop_
_atom_site_aniso_label
_atom_site_aniso_U_11
_atom_site_aniso_U_22
_atom_site_aniso_U_33
_atom_site_aniso_U_23
_atom_site_aniso_U_13
_atom_site_aniso_U_12
Pd 0.02568(8) 0.03378(9) 0.02861(8) 0.00013(7) 0.00266(5) -0.00098(6)
P 0.0262(2) 0.0306(3) 0.0314(3) 0.0014(2) 0.0009(2) -0.0003(2)
O1 0.0362(8) 0.0467(9) 0.0307(7) -0.0016(7) 0.0036(6) -0.0090(7)
N1 0.0290(9) 0.0406(10) 0.0310(9) -0.0006(8) 0.0052(7) -0.0035(7)
N2 0.0282(8) 0.0385(10) 0.0301(9) -0.0003(7) 0.0059(7) -0.0031(7)
O2 0.0883(15) 0.0594(12) 0.0312(9) -0.0081(8) 0.0139(9) -0.0196(11)
N3 0.0334(9) 0.0434(10) 0.0282(9) -0.0013(8) 0.0081(7) -0.0042(8)
C38 0.0262(10) 0.0359(10) 0.0317(10) 0.0051(9) 0.0026(8) 0.0009(8)
C28 0.0289(10) 0.0304(10) 0.0310(10) -0.0015(8) 0.0034(8) 0.0019(8)
C29 0.0290(10) 0.0345(11) 0.0303(10) -0.0003(8) 0.0027(8) 0.0007(8)
C5 0.0344(12) 0.0432(13) 0.0439(13) -0.0068(10) -0.0011(10) 0.0021(10)
C24 0.0316(10) 0.0294(10) 0.0294(10) 0.0008(8) 0.0015(8) 0.0045(8)
C23 0.0352(11) 0.0293(10) 0.0300(10) 0.0025(8) 0.0049(8) 0.0059(8)
C10 0.0365(11) 0.0318(10) 0.0337(11) -0.0003(9) 0.0040(9) -0.0006(9)
C1 0.0332(12) 0.0390(13) 0.0546(15) -0.0041(11) -0.0047(10) -0.0024(10)
C27 0.0303(11) 0.0357(11) 0.0350(11) -0.0009(9) 0.0060(9) -0.0025(9)
C25 0.0366(11) 0.0339(11) 0.0325(11) -0.0050(9) -0.0004(9) 0.0010(9)
C37 0.0327(11) 0.0356(11) 0.0311(10) 0.0011(9) 0.0037(8) 0.0001(9)
C36 0.0369(11) 0.0334(11) 0.0302(10) -0.0002(8) 0.0045(8) 0.0006(9)
C18 0.0325(10) 0.0314(10) 0.0313(10) 0.0024(8) 0.0063(8) 0.0063(8)
C22 0.0484(13) 0.0357(11) 0.0297(11) 0.0005(9) 0.0046(10) 0.0051(10)
C34 0.0526(14) 0.0410(13) 0.0328(11) -0.0038(10) -0.0025(10) -0.0046(11)
C21 0.0552(15) 0.0464(13) 0.0313(12) 0.0054(10) 0.0143(11) 0.0096(12)
C35 0.0388(12) 0.0436(13) 0.0358(11) -0.0005(10) 0.0023(9) -0.0055(10)
C33 0.0611(15) 0.0331(11) 0.0319(11) -0.0020(9) 0.0090(10) -0.0017(11)
C20 0.0409(12) 0.0473(14) 0.0447(13) 0.0077(11) 0.0175(10) 0.0044(11)
C9 0.0379(13) 0.0493(14) 0.0442(13) 0.0043(11) 0.0051(10) -0.0014(11)
C19 0.0343(11) 0.0390(12) 0.0407(12) 0.0008(10) 0.0089(9) 0.0015(9)
C26 0.0427(13) 0.0352(12) 0.0391(12) -0.0036(10) 0.0043(10) -0.0068(11)
C7 0.087(2) 0.0419(14) 0.0455(15) 0.0108(12) 0.0133(15) 0.0005(15)
C11 0.0392(13) 0.0435(13) 0.0469(14) 0.0073(11) 0.0020(10) 0.0030(11)
C17 0.0321(11) 0.0382(12) 0.0395(12) -0.0059(10) 0.0032(9) -0.0016(9)
C2 0.0297(12) 0.0564(16) 0.0565(16) 0.0011(13) -0.0076(11) -0.0010(11)
C31 0.0467(13) 0.0522(14) 0.0323(12) -0.0035(10) 0.0034(10) -0.0146(12)
C12 0.0554(16) 0.0484(15) 0.0387(13) -0.0033(11) -0.0001(11) -0.0072(12)
C3 0.0344(12) 0.0569(16) 0.0461(14) 0.0058(12) 0.0030(10) 0.0126(11)
C8 0.0651(18) 0.0598(18) 0.0534(16) 0.0082(14) 0.0192(14) -0.0167(15)
C4 0.0474(15) 0.0452(15) 0.0605(17) -0.0093(13) 0.0033(12) 0.0116(12)
C32 0.0545(15) 0.0541(15) 0.0375(13) -0.0047(11) 0.0141(11) -0.0166(13)
C16 0.0698(19) 0.0432(14) 0.0512(16) -0.0052(13) 0.0030(13) 0.0115(14)
C6 0.0664(18) 0.0430(14) 0.0516(15) 0.0107(12) 0.0005(13) 0.0123(14)
C13 0.077(2) 0.076(2) 0.0385(15) -0.0091(15) 0.0046(14) -0.0139(18)
C14 0.077(2) 0.074(2) 0.062(2) -0.0308(18) 0.0068(17) 0.0035(18)
C15 0.090(3) 0.0495(18) 0.071(2) -0.0187(16) 0.0035(18) 0.0164(17)
C30 0.145(4) 0.154(4) 0.0465(18) -0.032(2) 0.046(2) -0.095(3)

loop_
_atom_type_symbol
_atom_type_description
_atom_type_scat_dispersion_real
_atom_type_scat_dispersion_imag
_atom_type_scat_source
C C 0.0033 0.0016 'International Tables Vol C Tables 4.2.6.8 and 6.1.1.4'
H H 0 0 'International Tables Vol C Tables 4.2.6.8 and 6.1.1.4'
N N 0.0061 0.0033 'International Tables Vol C Tables 4.2.6.8 and 6.1.1.4'
O O 0.0106 0.006 'International Tables Vol C Tables 4.2.6.8 and 6.1.1.4'
P P 0.1023 0.0942 'International Tables Vol C Tables 4.2.6.8 and 6.1.1.4'
Pd Pd -0.9988 1.0072 'International Tables Vol C Tables 4.2.6.8 and 6.1.1.4'

loop_
_geom_angle_atom_site_label_1
_geom_angle_atom_site_label_2
_geom_angle_atom_site_label_3
_geom_angle
_geom_angle_site_symmetry_1
_geom_angle_site_symmetry_3
_geom_angle_publ_flag
N2 Pd O1 77.86(7) . . ?
N2 Pd N1 81.99(7) . . ?
O1 Pd N1 159.72(7) . . ?
N2 Pd P 171.63(5) . . ?
O1 Pd P 94.33(5) . . ?
N1 Pd P 105.91(5) . . ?
C10 P C38 107.48(10) . . ?
C10 P C17 102.02(11) . . ?
C38 P C17 105.88(10) . . ?
C10 P Pd 118.30(7) . . ?
C38 P Pd 111.36(7) . . ?
C17 P Pd 110.78(8) . . ?
C37 O1 Pd 110.77(13) . . ?
C18 N1 C29 104.63(17) . . ?
C18 N1 Pd 148.08(15) . . ?
C29 N1 Pd 107.28(13) . . ?
C28 N2 N3 125.07(18) . . ?
C28 N2 Pd 116.91(14) . . ?
N3 N2 Pd 117.91(13) . . ?
C33 O2 C30 117.8(2) . . ?
C37 N3 N2 108.19(17) . . ?
C1 C38 C5 118.9(2) . . ?
C1 C38 P 122.72(18) . . ?
C5 C38 P 118.37(17) . . ?
N2 C28 C29 112.80(19) . . ?
N2 C28 C27 129.42(19) . . ?
C29 C28 C27 117.78(19) . . ?
C24 C29 N1 114.16(19) . . ?
C24 C29 C28 125.1(2) . . ?
N1 C29 C28 120.76(18) . . ?
C4 C5 C38 119.9(2) . . ?
C4 C5 H5 120.9(16) . . ?
C38 C5 H5 119.3(16) . . ?
C29 C24 C23 104.76(19) . . ?
C29 C24 C25 120.6(2) . . ?
C23 C24 C25 134.6(2) . . ?
C22 C23 C24 133.5(2) . . ?
C22 C23 C18 119.8(2) . . ?
C24 C23 C18 106.60(18) . . ?
C9 C10 C11 118.8(2) . . ?
C9 C10 P 123.02(18) . . ?
C11 C10 P 117.83(18) . . ?
C38 C1 C2 120.5(2) . . ?
C38 C1 H1 118.9(17) . . ?
C2 C1 H1 120.6(18) . . ?
C28 C27 C26 110.97(19) . . ?
C28 C27 H27B 109.9(15) . . ?
C26 C27 H27B 112.2(16) . . ?
C28 C27 H27A 106.4(15) . . ?
C26 C27 H27A 109.6(14) . . ?
H27B C27 H27A 108(2) . . ?
C24 C25 C26 109.74(19) . . ?
C24 C25 H25B 110.6(16) . . ?
C26 C25 H25B 107.2(16) . . ?
C24 C25 H25A 112.5(16) . . ?
C26 C25 H25A 108.7(16) . . ?
H25B C25 H25A 108(2) . . ?
N3 C37 O1 125.25(19) . . ?
N3 C37 C36 119.12(19) . . ?
O1 C37 C36 115.63(18) . . ?
C31 C36 C35 118.2(2) . . ?
C31 C36 C37 122.1(2) . . ?
C35 C36 C37 119.7(2) . . ?
N1 C18 C19 130.3(2) . . ?
N1 C18 C23 109.84(18) . . ?
C19 C18 C23 119.8(2) . . ?
C21 C22 C23 119.1(2) . . ?
C21 C22 H22 122.9(15) . . ?
C23 C22 H22 118.0(15) . . ?
C35 C34 C33 120.4(2) . . ?
C35 C34 H34 120.7(19) . . ?
C33 C34 H34 118.9(19) . . ?
C22 C21 C20 120.9(2) . . ?
C22 C21 H21 120.9(17) . . ?
C20 C21 H21 118.3(17) . . ?
C34 C35 C36 120.5(2) . . ?
C34 C35 H35 118.5(17) . . ?
C36 C35 H35 120.9(16) . . ?
O2 C33 C34 115.7(2) . . ?
O2 C33 C32 124.5(2) . . ?
C34 C33 C32 119.8(2) . . ?
C19 C20 C21 121.9(2) . . ?
C19 C20 H20 118.4(16) . . ?
C21 C20 H20 119.6(16) . . ?
C10 C9 C8 120.2(3) . . ?
C10 C9 H9 119.2(17) . . ?
C8 C9 H9 120.6(18) . . ?
C20 C19 C18 118.4(2) . . ?
C20 C19 H19 122.6(16) . . ?
C18 C19 H19 119.0(16) . . ?
C27 C26 C25 113.9(2) . . ?
C27 C26 H26A 109.4(17) . . ?
C25 C26 H26A 109.8(17) . . ?
C27 C26 H26B 106.2(17) . . ?
C25 C26 H26B 111.1(18) . . ?
H26A C26 H26B 106(2) . . ?
C6 C7 C8 120.1(3) . . ?
C6 C7 H7 118(2) . . ?
C8 C7 H7 122(2) . . ?
C6 C11 C10 120.7(3) . . ?
C6 C11 H11 120.9(16) . . ?
C10 C11 H11 118.3(16) . . ?
C16 C17 C12 118.8(2) . . ?
C16 C17 P 121.6(2) . . ?
C12 C17 P 119.48(19) . . ?
C3 C2 C1 120.1(2) . . ?
C3 C2 H2 121.0(19) . . ?
C1 C2 H2 119(2) . . ?
C36 C31 C32 121.7(2) . . ?
C36 C31 H31 119.8(17) . . ?
C32 C31 H31 118.4(17) . . ?
C13 C12 C17 119.9(3) . . ?
C13 C12 H12 121.9(17) . . ?
C17 C12 H12 118.2(17) . . ?
C4 C3 C2 120.0(2) . . ?
C4 C3 H3 121.3(19) . . ?
C2 C3 H3 118.7(19) . . ?
C7 C8 C9 120.2(3) . . ?
C7 C8 H8 120(2) . . ?
C9 C8 H8 120(2) . . ?
C3 C4 C5 120.7(3) . . ?
C3 C4 H4 121(2) . . ?
C5 C4 H4 118(2) . . ?
C33 C32 C31 119.3(2) . . ?
C33 C32 H32 122.7(18) . . ?
C31 C32 H32 118.0(18) . . ?
C17 C16 C15 120.4(3) . . ?
C17 C16 H16 121.2(19) . . ?
C15 C16 H16 118.3(19) . . ?
C7 C6 C11 119.9(3) . . ?
C7 C6 H6 120(2) . . ?
C11 C6 H6 120(2) . . ?
C14 C13 C12 120.6(3) . . ?
C14 C13 H13 122(2) . . ?
C12 C13 H13 117(2) . . ?
C15 C14 C13 120.2(3) . . ?
C15 C14 H14 123(2) . . ?
C13 C14 H14 116(2) . . ?
C14 C15 C16 120.1(3) . . ?
C14 C15 H15 117(2) . . ?
C16 C15 H15 123(2) . . ?
O2 C30 H30A 109.5 . . ?
O2 C30 H30B 109.5 . . ?
H30A C30 H30B 109.5 . . ?
O2 C30 H30C 109.5 . . ?
H30A C30 H30C 109.5 . . ?
H30B C30 H30C 109.5 . . ?

loop_
_geom_bond_atom_site_label_1
_geom_bond_atom_site_label_2
_geom_bond_distance
_geom_bond_site_symmetry_2
_geom_bond_publ_flag
Pd N2 1.9856(18) . ?
Pd O1 2.0173(15) . ?
Pd N1 2.0386(18) . ?
Pd P 2.2824(6) . ?
P C10 1.811(2) . ?
P C38 1.812(2) . ?
P C17 1.826(2) . ?
O1 C37 1.318(3) . ?
N1 C18 1.372(3) . ?
N1 C29 1.387(3) . ?
N2 C28 1.293(3) . ?
N2 N3 1.388(2) . ?
O2 C33 1.365(3) . ?
O2 C30 1.406(4) . ?
N3 C37 1.309(3) . ?
C38 C1 1.385(3) . ?
C38 C5 1.391(3) . ?
C28 C29 1.430(3) . ?
C28 C27 1.491(3) . ?
C29 C24 1.366(3) . ?
C5 C4 1.384(3) . ?
C5 H5 0.95(3) . ?
C24 C23 1.425(3) . ?
C24 C25 1.494(3) . ?
C23 C22 1.403(3) . ?
C23 C18 1.437(3) . ?
C10 C9 1.382(3) . ?
C10 C11 1.389(3) . ?
C1 C2 1.385(3) . ?
C1 H1 0.95(3) . ?
C27 C26 1.533(3) . ?
C27 H27B 0.93(3) . ?
C27 H27A 0.93(2) . ?
C25 C26 1.535(3) . ?
C25 H25B 0.93(3) . ?
C25 H25A 0.93(3) . ?
C37 C36 1.478(3) . ?
C36 C31 1.379(3) . ?
C36 C35 1.396(3) . ?
C18 C19 1.402(3) . ?
C22 C21 1.372(4) . ?
C22 H22 0.94(3) . ?
C34 C35 1.379(3) . ?
C34 C33 1.380(4) . ?
C34 H34 0.93(3) . ?
C21 C20 1.399(4) . ?
C21 H21 0.89(3) . ?
C35 H35 0.94(3) . ?
C33 C32 1.384(4) . ?
C20 C19 1.376(3) . ?
C20 H20 0.92(3) . ?
C9 C8 1.385(4) . ?
C9 H9 0.89(3) . ?
C19 H19 0.95(3) . ?
C26 H26A 0.96(3) . ?
C26 H26B 0.89(3) . ?
C7 C6 1.372(5) . ?
C7 C8 1.376(5) . ?
C7 H7 0.92(3) . ?
C11 C6 1.378(4) . ?
C11 H11 0.94(3) . ?
C17 C16 1.385(4) . ?
C17 C12 1.390(3) . ?
C2 C3 1.371(4) . ?
C2 H2 0.92(3) . ?
C31 C32 1.384(3) . ?
C31 H31 0.92(3) . ?
C12 C13 1.385(4) . ?
C12 H12 0.91(3) . ?
C3 C4 1.369(4) . ?
C3 H3 0.91(3) . ?
C8 H8 0.90(3) . ?
C4 H4 0.94(3) . ?
C32 H32 0.96(3) . ?
C16 C15 1.390(4) . ?
C16 H16 0.95(3) . ?
C6 H6 0.91(3) . ?
C13 C14 1.368(5) . ?
C13 H13 0.88(3) . ?
C14 C15 1.363(5) . ?
C14 H14 0.94(4) . ?
C15 H15 0.93(4) . ?
C30 H30A 0.96 . ?
C30 H30B 0.96 . ?
C30 H30C 0.96 . ?

loop_
_geom_torsion_atom_site_label_1
_geom_torsion_atom_site_label_2
_geom_torsion_atom_site_label_3
_geom_torsion_atom_site_label_4
_geom_torsion
_geom_torsion_site_symmetry_1
_geom_torsion_site_symmetry_2
_geom_torsion_site_symmetry_3
_geom_torsion_site_symmetry_4
_geom_torsion_publ_flag
N2 Pd P C10 -126.1(4) . . . . ?
O1 Pd P C10 -146.96(10) . . . . ?
N1 Pd P C10 34.31(10) . . . . ?
N2 Pd P C38 108.7(4) . . . . ?
O1 Pd P C38 87.82(9) . . . . ?
N1 Pd P C38 -90.91(9) . . . . ?
N2 Pd P C17 -8.9(4) . . . . ?
O1 Pd P C17 -29.74(10) . . . . ?
N1 Pd P C17 151.53(10) . . . . ?
N2 Pd O1 C37 -0.14(15) . . . . ?
N1 Pd O1 C37 -6.7(3) . . . . ?
P Pd O1 C37 176.82(14) . . . . ?
N2 Pd N1 C18 -176.4(3) . . . . ?
O1 Pd N1 C18 -169.9(2) . . . . ?
P Pd N1 C18 6.5(3) . . . . ?
N2 Pd N1 C29 3.82(14) . . . . ?
O1 Pd N1 C29 10.3(3) . . . . ?
P Pd N1 C29 -173.35(13) . . . . ?
O1 Pd N2 C28 177.40(17) . . . . ?
N1 Pd N2 C28 -4.90(16) . . . . ?
P Pd N2 C28 156.1(3) . . . . ?
O1 Pd N2 N3 0.99(15) . . . . ?
N1 Pd N2 N3 178.70(16) . . . . ?
P Pd N2 N3 -20.3(5) . . . . ?
C28 N2 N3 C37 -177.7(2) . . . . ?
Pd N2 N3 C37 -1.6(2) . . . . ?
C10 P C38 C1 80.1(2) . . . . ?
C17 P C38 C1 -28.3(2) . . . . ?
Pd P C38 C1 -148.81(19) . . . . ?
C10 P C38 C5 -100.15(19) . . . . ?
C17 P C38 C5 151.39(18) . . . . ?
Pd P C38 C5 30.9(2) . . . . ?
N3 N2 C28 C29 -179.38(19) . . . . ?
Pd N2 C28 C29 4.5(2) . . . . ?
N3 N2 C28 C27 0.7(4) . . . . ?
Pd N2 C28 C27 -175.36(18) . . . . ?
C18 N1 C29 C24 -1.2(2) . . . . ?
Pd N1 C29 C24 178.67(15) . . . . ?
C18 N1 C29 C28 177.26(19) . . . . ?
Pd N1 C29 C28 -2.8(2) . . . . ?
N2 C28 C29 C24 177.4(2) . . . . ?
C27 C28 C29 C24 -2.7(3) . . . . ?
N2 C28 C29 N1 -0.9(3) . . . . ?
C27 C28 C29 N1 178.98(19) . . . . ?
C1 C38 C5 C4 -0.1(4) . . . . ?
P C38 C5 C4 -179.8(2) . . . . ?
N1 C29 C24 C23 0.7(2) . . . . ?
C28 C29 C24 C23 -177.7(2) . . . . ?
N1 C29 C24 C25 -179.31(19) . . . . ?
C28 C29 C24 C25 2.3(3) . . . . ?
C29 C24 C23 C22 178.5(2) . . . . ?
C25 C24 C23 C22 -1.4(4) . . . . ?
C29 C24 C23 C18 0.0(2) . . . . ?
C25 C24 C23 C18 -179.9(2) . . . . ?
C38 P C10 C9 -25.1(2) . . . . ?
C17 P C10 C9 86.0(2) . . . . ?
Pd P C10 C9 -152.19(18) . . . . ?
C38 P C10 C11 161.54(19) . . . . ?
C17 P C10 C11 -87.3(2) . . . . ?
Pd P C10 C11 34.4(2) . . . . ?
C5 C38 C1 C2 -0.2(4) . . . . ?
P C38 C1 C2 179.5(2) . . . . ?
N2 C28 C27 C26 -153.4(2) . . . . ?
C29 C28 C27 C26 26.8(3) . . . . ?
C29 C24 C25 C26 -25.7(3) . . . . ?
C23 C24 C25 C26 154.2(2) . . . . ?
N2 N3 C37 O1 1.6(3) . . . . ?
N2 N3 C37 C36 -178.76(19) . . . . ?
Pd O1 C37 N3 -0.8(3) . . . . ?
Pd O1 C37 C36 179.51(15) . . . . ?
N3 C37 C36 C31 -9.2(3) . . . . ?
O1 C37 C36 C31 170.5(2) . . . . ?
N3 C37 C36 C35 171.7(2) . . . . ?
O1 C37 C36 C35 -8.6(3) . . . . ?
C29 N1 C18 C19 -177.6(2) . . . . ?
Pd N1 C18 C19 2.6(5) . . . . ?
C29 N1 C18 C23 1.2(2) . . . . ?
Pd N1 C18 C23 -178.6(2) . . . . ?
C22 C23 C18 N1 -179.52(19) . . . . ?
C24 C23 C18 N1 -0.8(2) . . . . ?
C22 C23 C18 C19 -0.6(3) . . . . ?
C24 C23 C18 C19 178.11(19) . . . . ?
C24 C23 C22 C21 -177.6(2) . . . . ?
C18 C23 C22 C21 0.7(3) . . . . ?
C23 C22 C21 C20 -0.9(4) . . . . ?
C33 C34 C35 C36 -0.4(4) . . . . ?
C31 C36 C35 C34 -0.6(4) . . . . ?
C37 C36 C35 C34 178.6(2) . . . . ?
C30 O2 C33 C34 178.9(3) . . . . ?
C30 O2 C33 C32 -2.3(5) . . . . ?
C35 C34 C33 O2 179.5(2) . . . . ?
C35 C34 C33 C32 0.7(4) . . . . ?
C22 C21 C20 C19 1.0(4) . . . . ?
C11 C10 C9 C8 1.5(4) . . . . ?
P C10 C9 C8 -171.8(2) . . . . ?
C21 C20 C19 C18 -0.8(4) . . . . ?
N1 C18 C19 C20 179.3(2) . . . . ?
C23 C18 C19 C20 0.7(3) . . . . ?
C28 C27 C26 C25 -51.5(3) . . . . ?
C24 C25 C26 C27 50.4(3) . . . . ?
C9 C10 C11 C6 -2.3(4) . . . . ?
P C10 C11 C6 171.4(2) . . . . ?
C10 P C17 C16 15.8(2) . . . . ?
C38 P C17 C16 128.2(2) . . . . ?
Pd P C17 C16 -111.0(2) . . . . ?
C10 P C17 C12 -168.4(2) . . . . ?
C38 P C17 C12 -56.1(2) . . . . ?
Pd P C17 C12 64.7(2) . . . . ?
C38 C1 C2 C3 0.2(4) . . . . ?
C35 C36 C31 C32 1.2(4) . . . . ?
C37 C36 C31 C32 -177.9(2) . . . . ?
C16 C17 C12 C13 1.5(4) . . . . ?
P C17 C12 C13 -174.4(2) . . . . ?
C1 C2 C3 C4 0.1(4) . . . . ?
C6 C7 C8 C9 -1.2(5) . . . . ?
C10 C9 C8 C7 0.2(4) . . . . ?
C2 C3 C4 C5 -0.4(4) . . . . ?
C38 C5 C4 C3 0.4(4) . . . . ?
O2 C33 C32 C31 -178.7(3) . . . . ?
C34 C33 C32 C31 -0.1(4) . . . . ?
C36 C31 C32 C33 -0.9(4) . . . . ?
C12 C17 C16 C15 -1.6(5) . . . . ?
P C17 C16 C15 174.2(3) . . . . ?
C8 C7 C6 C11 0.4(5) . . . . ?
C10 C11 C6 C7 1.3(4) . . . . ?
C17 C12 C13 C14 -0.5(5) . . . . ?
C12 C13 C14 C15 -0.5(6) . . . . ?
C13 C14 C15 C16 0.4(6) . . . . ?
C17 C16 C15 C14 0.6(6) . . . . ?
